data_4132262
loop_
_publ_author_name
'Jie, Kecheng'
'Liu, Ming'
'Zhou, Yujuan'
'Little, Marc A.'
'Pulido, Angeles'
'Chong, Samantha Y.'
'Stephenson, Andrew'
'Hughes, Ashlea R.'
'Sakakibara, Fumiyasu'
'Ogoshi, Tomoki'
'Blanc, Fr\'ed\'eric'
'Day, Graeme M.'
'Huang, Feihe'
'Cooper, Andrew I.'

_publ_section_title
;
 Near-Ideal Xylene Selectivity in Adaptive Molecular Pillar[ n]arene
 Crystals.
;
_journal_issue 22
_journal_name_full 'Journal of the American Chemical Society'
_journal_page_first 6921
_journal_page_last 6930
_journal_paper_doi 10.1021/jacs.8b02621
_journal_volume 140
_journal_year 2018
_chemical_formula_moiety 'C55 H70 O10, C8 H10'
_chemical_formula_sum 'C63 H80 O10'
_chemical_formula_weight 997.27
_space_group_crystal_system triclinic
_space_group_IT_number 2
_space_group_name_Hall '-P 1'
_space_group_name_H-M_alt 'P -1'
_atom_sites_solution_hydrogens mixed
_audit_creation_date 2015-12-14
_audit_creation_method
;
Olex2 1.2-beta
(compiled 2015.11.10 svn.r3248 for OlexSys, GUI svn.r5133)
;
_cell_angle_alpha 82.538(2)
_cell_angle_beta 89.865(2)
_cell_angle_gamma 89.331(2)
_cell_formula_units_Z 4
_cell_length_a 12.6961(10)
_cell_length_b 20.7685(18)
_cell_length_c 21.3724(18)
_cell_measurement_reflns_used 9858
_cell_measurement_temperature 150
_cell_measurement_theta_max 32.416
_cell_measurement_theta_min 2.273
_cell_volume 5587.3(8)
_computing_cell_refinement 'SAINT v8.34A (Bruker, 2013)'
_computing_data_collection 'CrystalClear-SM Expert 2.0 r7 (Rigaku, 2011)'
_computing_data_reduction 'SAINT v8.34A (Bruker, 2013)'
_computing_molecular_graphics 'Olex2 (Dolomanov et al., 2009)'
_computing_publication_material 'Olex2 (Dolomanov et al., 2009)'
_computing_structure_refinement 'ShelXL (Sheldrick, 2015)'
_computing_structure_solution 'ShelXT (Sheldrick, 2015)'
_diffrn_ambient_temperature 150.0
_diffrn_detector CCD
_diffrn_detector_area_resol_mean 28.5714
_diffrn_detector_type 'Rigaku Saturn724+'
_diffrn_measured_fraction_theta_full 0.999
_diffrn_measured_fraction_theta_max 0.999
_diffrn_measurement_device 'AFC12 (Right): Kappa 3 circle'
_diffrn_measurement_device_type 'Rigaku Saturn724+ (2x2 bin mode)'
_diffrn_measurement_method 'profile data from \w-scans'
_diffrn_measurement_specimen_support 'Mitegen 50um'
_diffrn_radiation_collimation 0.3
_diffrn_radiation_monochromator Confocal
_diffrn_radiation_probe x-ray
_diffrn_radiation_type MoK\a
_diffrn_radiation_wavelength 0.71073
_diffrn_reflns_av_R_equivalents 0.0526
_diffrn_reflns_av_unetI/netI 0.0671
_diffrn_reflns_Laue_measured_fraction_full 0.999
_diffrn_reflns_Laue_measured_fraction_max 0.999
_diffrn_reflns_limit_h_max 17
_diffrn_reflns_limit_h_min -12
_diffrn_reflns_limit_k_max 28
_diffrn_reflns_limit_k_min -26
_diffrn_reflns_limit_l_max 29
_diffrn_reflns_limit_l_min -29
_diffrn_reflns_number 95265
_diffrn_reflns_point_group_measured_fraction_full 0.999
_diffrn_reflns_point_group_measured_fraction_max 0.999
_diffrn_reflns_theta_full 29.000
_diffrn_reflns_theta_max 29.130
_diffrn_reflns_theta_min 1.466
_diffrn_source 'Rotating Anode'
_diffrn_source_current 24.0
_diffrn_source_power 1.2
_diffrn_source_target Mo
_diffrn_source_type 'Rotating Anode'
_diffrn_source_voltage 50.0
_diffrn_standards_number 0
_exptl_absorpt_coefficient_mu 0.079
_exptl_absorpt_correction_T_max 0.9282
_exptl_absorpt_correction_T_min 0.7166
_exptl_absorpt_correction_type multi-scan
_exptl_absorpt_process_details
;
SADABS-2014/5 (Bruker,2014/5) was used for absorption correction.
wR2(int) was 0.1221 before and 0.0723 after correction.
The Ratio of minimum to maximum transmission is 0.7720.
The \l/2 correction factor is Not present.
;
_exptl_crystal_colour colourless
_exptl_crystal_colour_primary colourless
_exptl_crystal_density_diffrn 1.186
_exptl_crystal_description plate
_exptl_crystal_F_000 2152
_exptl_crystal_size_max 0.4
_exptl_crystal_size_mid 0.377
_exptl_crystal_size_min 0.064
_refine_diff_density_max 0.340
_refine_diff_density_min -0.318
_refine_diff_density_rms 0.042
_refine_ls_extinction_method none
_refine_ls_goodness_of_fit_ref 1.017
_refine_ls_hydrogen_treatment mixed
_refine_ls_matrix_type full
_refine_ls_number_parameters 1902
_refine_ls_number_reflns 30091
_refine_ls_number_restraints 0
_refine_ls_restrained_S_all 1.017
_refine_ls_R_factor_all 0.0715
_refine_ls_R_factor_gt 0.0510
_refine_ls_shift/su_max 0.001
_refine_ls_shift/su_mean 0.000
_refine_ls_structure_factor_coef Fsqd
_refine_ls_weighting_details 'w=1/[\s^2^(Fo^2^)+(0.0340P)^2^+1.7749P] where P=(Fo^2^+2Fc^2^)/3'
_refine_ls_weighting_scheme calc
_refine_ls_wR_factor_gt 0.1198
_refine_ls_wR_factor_ref 0.1311
_reflns_Friedel_coverage 0.000
_reflns_number_gt 22927
_reflns_number_total 30091
_reflns_threshold_expression 'I > 2\s(I)'
_cod_data_source_file ja8b02621_si_002.cif
_cod_data_source_block pillar_5_arene_pxylene
_cod_database_code 4132262
_shelx_space_group_comment
;
The symmetry employed for this shelxl refinement is uniquely defined
by the following loop, which should always be used as a source of
symmetry information in preference to the above space-group names.
They are only intended as comments.
;
_olex2_refinement_description
;
1. Fixed Uiso
 At 1.2 times of:
  All C(H,H) groups
 At 1.5 times of:
  All C(H,H,H) groups, All C(H,H,H,H,H,H) groups
2. Others
 Sof(H46D)=Sof(H46E)=Sof(H46F)=Sof(C45)=Sof(H45A)=Sof(H45B)=1-FVAR(1)
 Sof(H46A)=Sof(H46B)=Sof(H46C)=Sof(C44)=Sof(H44A)=Sof(H44B)=FVAR(1)
3.a Secondary CH2 refined with riding coordinates:
 C44(H44A,H44B), C45(H45A,H45B)
3.b Idealised Me refined as rotating group:
 C46(H46A,H46B,H46C), C46(H46D,H46E,H46F), C57(H57A,H57B,H57C), C64(H64A,H64B,
 H64C), C120(H12A,H12B,H12C), C127(H12D,H12E,H12F)
;
_shelx_shelxl_version_number 2014/7
_olex2_submission_special_instructions 'No special instructions were received'

loop_
_space_group_symop_operation_xyz
'x, y, z'
'-x, -y, -z'

loop_
_atom_site_label
_atom_site_type_symbol
_atom_site_fract_x
_atom_site_fract_y
_atom_site_fract_z
_atom_site_U_iso_or_equiv
_atom_site_adp_type
_atom_site_occupancy
_atom_site_site_symmetry_order
_atom_site_calc_flag
_atom_site_refinement_flags_posn
_atom_site_refinement_flags_occupancy
_atom_site_disorder_assembly
_atom_site_disorder_group
O1 O 0.27228(8) 0.82239(4) 0.80595(4) 0.0282(2) Uani 1 1 d . . . .
O2 O 0.04954(7) 0.98889(5) 0.60014(5) 0.0297(2) Uani 1 1 d . . . .
O3 O -0.27440(8) 0.85527(4) 0.61947(5) 0.0288(2) Uani 1 1 d . . . .
O4 O -0.28408(9) 0.66861(6) 0.79925(6) 0.0456(3) Uani 1 1 d . . . .
O5 O 0.09626(8) 0.63286(5) 0.91714(4) 0.0316(2) Uani 1 1 d . . . .
O6 O 0.00416(8) 0.49031(5) 0.72630(5) 0.0337(2) Uani 1 1 d . . . .
O7 O 0.34618(8) 0.62091(5) 0.70590(5) 0.0353(2) Uani 1 1 d . . . .
O8 O 0.37367(8) 0.81433(5) 0.55468(4) 0.0314(2) Uani 1 1 d . . . .
O9 O -0.00015(7) 0.76457(5) 0.48879(5) 0.0297(2) Uani 1 1 d . . . .
O10 O -0.25535(9) 0.60124(5) 0.56632(5) 0.0378(2) Uani 1 1 d . . . .
C1 C -0.06990(11) 0.53390(6) 0.74313(6) 0.0263(3) Uani 1 1 d . . . .
C2 C -0.16002(11) 0.55269(6) 0.70808(6) 0.0266(3) Uani 1 1 d . . . .
H2 H -0.1717(13) 0.5341(8) 0.6685(7) 0.032(4) Uiso 1 1 d . . . .
C3 C -0.23199(11) 0.59719(6) 0.72742(6) 0.0268(3) Uani 1 1 d . . . .
C4 C -0.21263(11) 0.62292(6) 0.78335(7) 0.0284(3) Uani 1 1 d . . . .
C5 C -0.12428(11) 0.60256(6) 0.81958(7) 0.0278(3) Uani 1 1 d . . . .
H5 H -0.1121(13) 0.6181(8) 0.8597(7) 0.032(4) Uiso 1 1 d . . . .
C6 C -0.05178(11) 0.55858(6) 0.80006(6) 0.0262(3) Uani 1 1 d . . . .
C7 C 0.04433(12) 0.53847(7) 0.84024(7) 0.0292(3) Uani 1 1 d . . . .
H7A H 0.0242(14) 0.5378(8) 0.8869(8) 0.041(5) Uiso 1 1 d . . . .
H7B H 0.0668(12) 0.4946(8) 0.8329(7) 0.027(4) Uiso 1 1 d . . . .
C8 C 0.13610(11) 0.58422(6) 0.82572(6) 0.0267(3) Uani 1 1 d . . . .
C9 C 0.19702(12) 0.58146(6) 0.77191(7) 0.0289(3) Uani 1 1 d . . . .
H9 H 0.1803(12) 0.5491(8) 0.7440(7) 0.030(4) Uiso 1 1 d . . . .
C10 C 0.28060(11) 0.62327(7) 0.75710(6) 0.0282(3) Uani 1 1 d . . . .
C11 C 0.30490(11) 0.66989(6) 0.79626(6) 0.0264(3) Uani 1 1 d . . . .
C12 C 0.24494(11) 0.67237(6) 0.85048(6) 0.0267(3) Uani 1 1 d . . . .
H12 H 0.2597(13) 0.7057(8) 0.8760(7) 0.032(4) Uiso 1 1 d . . . .
C13 C 0.16107(11) 0.63046(6) 0.86527(6) 0.0260(3) Uani 1 1 d . . . .
C14 C 0.39294(11) 0.71807(7) 0.77873(7) 0.0277(3) Uani 1 1 d . . . .
H14A H 0.4156(13) 0.7374(8) 0.8182(8) 0.033(4) Uiso 1 1 d . . . .
H14B H 0.4559(13) 0.6959(8) 0.7628(7) 0.033(4) Uiso 1 1 d . . . .
C15 C 0.35883(10) 0.77184(6) 0.72780(6) 0.0248(3) Uani 1 1 d . . . .
C16 C 0.38638(11) 0.77148(7) 0.66491(6) 0.0265(3) Uani 1 1 d . . . .
H16 H 0.4341(12) 0.7382(7) 0.6528(7) 0.025(4) Uiso 1 1 d . . . .
C17 C 0.34839(10) 0.81862(7) 0.61770(6) 0.0259(3) Uani 1 1 d . . . .
C18 C 0.28146(10) 0.86788(6) 0.63224(6) 0.0246(3) Uani 1 1 d . . . .
C19 C 0.25528(10) 0.86970(6) 0.69576(6) 0.0252(3) Uani 1 1 d . . . .
H19 H 0.2079(12) 0.9034(7) 0.7065(7) 0.023(4) Uiso 1 1 d . . . .
C20 C 0.29381(10) 0.82288(6) 0.74281(6) 0.0241(3) Uani 1 1 d . . . .
C21 C 0.23291(11) 0.91738(7) 0.58168(7) 0.0264(3) Uani 1 1 d . . . .
H21A H 0.2791(12) 0.9223(7) 0.5427(7) 0.028(4) Uiso 1 1 d . . . .
H21B H 0.2281(13) 0.9610(8) 0.5964(7) 0.031(4) Uiso 1 1 d . . . .
C22 C 0.12436(10) 0.89724(6) 0.56193(6) 0.0238(2) Uani 1 1 d . . . .
C23 C 0.11350(11) 0.84053(6) 0.53430(6) 0.0247(3) Uani 1 1 d . . . .
H23 H 0.1755(13) 0.8149(7) 0.5282(7) 0.025(4) Uiso 1 1 d . . . .
C24 C 0.01523(10) 0.82038(6) 0.51595(6) 0.0241(3) Uani 1 1 d . . . .
C25 C -0.07476(10) 0.85792(6) 0.52421(6) 0.0232(2) Uani 1 1 d . . . .
C26 C -0.06355(10) 0.91499(6) 0.55105(6) 0.0237(2) Uani 1 1 d . . . .
H26 H -0.1242(12) 0.9426(7) 0.5559(7) 0.025(4) Uiso 1 1 d . . . .
C27 C 0.03481(10) 0.93451(6) 0.57065(6) 0.0236(2) Uani 1 1 d . . . .
C28 C -0.18247(10) 0.83624(6) 0.50498(6) 0.0246(3) Uani 1 1 d . . . .
H28A H -0.2316(12) 0.8752(7) 0.5025(6) 0.021(3) Uiso 1 1 d . . . .
H28B H -0.1784(12) 0.8226(7) 0.4626(7) 0.028(4) Uiso 1 1 d . . . .
C29 C -0.22502(10) 0.78043(6) 0.55038(6) 0.0244(3) Uani 1 1 d . . . .
C30 C -0.26718(10) 0.79128(6) 0.60872(6) 0.0245(3) Uani 1 1 d . . . .
C31 C -0.30101(10) 0.73928(6) 0.65164(6) 0.0254(3) Uani 1 1 d . . . .
H31 H -0.3289(13) 0.7471(8) 0.6925(8) 0.036(4) Uiso 1 1 d . . . .
C32 C -0.29555(10) 0.67580(6) 0.63723(6) 0.0257(3) Uani 1 1 d . . . .
C33 C -0.25669(11) 0.66513(6) 0.57819(7) 0.0275(3) Uani 1 1 d . . . .
C34 C -0.22164(11) 0.71685(7) 0.53567(7) 0.0273(3) Uani 1 1 d . . . .
H34 H -0.1942(13) 0.7084(8) 0.4950(8) 0.036(4) Uiso 1 1 d . . . .
C35 C -0.32598(11) 0.61956(7) 0.68610(7) 0.0287(3) Uani 1 1 d . . . .
H35A H -0.3847(14) 0.6340(8) 0.7118(8) 0.036(4) Uiso 1 1 d . . . .
H35B H -0.3498(13) 0.5817(8) 0.6648(7) 0.034(4) Uiso 1 1 d . . . .
C36 C -0.32484(13) 0.86839(7) 0.67647(7) 0.0341(3) Uani 1 1 d . . . .
H36A H -0.3962(15) 0.8483(9) 0.6781(8) 0.046(5) Uiso 1 1 d . . . .
H36B H -0.2815(14) 0.8472(8) 0.7128(8) 0.042(5) Uiso 1 1 d . . . .
C37 C -0.33035(16) 0.94114(8) 0.67442(9) 0.0431(4) Uani 1 1 d . . . .
H37A H -0.2587(16) 0.9605(9) 0.6709(9) 0.052(5) Uiso 1 1 d . . . .
H37B H -0.3735(18) 0.9605(11) 0.6393(11) 0.070(7) Uiso 1 1 d . . . .
H37C H -0.3578(18) 0.9535(10) 0.7144(10) 0.068(6) Uiso 1 1 d . . . .
C38 C -0.03900(11) 1.03004(7) 0.60752(7) 0.0268(3) Uani 1 1 d . . . .
H38A H -0.0964(13) 1.0043(8) 0.6321(7) 0.034(4) Uiso 1 1 d . . . .
H38B H -0.0659(12) 1.0478(7) 0.5649(7) 0.030(4) Uiso 1 1 d . . . .
C39 C -0.00077(14) 1.08376(8) 0.64248(8) 0.0371(3) Uani 1 1 d . . . .
H39A H -0.0577(16) 1.1145(9) 0.6491(8) 0.047(5) Uiso 1 1 d . . . .
H39B H 0.0571(19) 1.1069(11) 0.6189(10) 0.069(7) Uiso 1 1 d . . . .
H39C H 0.0252(16) 1.0666(9) 0.6852(10) 0.053(5) Uiso 1 1 d . . . .
C40 C 0.21767(13) 0.87745(7) 0.82461(7) 0.0307(3) Uani 1 1 d . . . .
H40A H 0.2583(14) 0.9166(8) 0.8080(8) 0.036(4) Uiso 1 1 d . . . .
H40B H 0.1485(14) 0.8810(8) 0.8058(8) 0.038(4) Uiso 1 1 d . . . .
C41 C 0.21162(15) 0.86783(8) 0.89558(7) 0.0375(3) Uani 1 1 d . . . .
H41A H 0.1763(16) 0.9067(10) 0.9104(9) 0.058(6) Uiso 1 1 d . . . .
H41B H 0.1728(15) 0.8285(9) 0.9110(9) 0.050(5) Uiso 1 1 d . . . .
H41C H 0.2837(16) 0.8642(9) 0.9148(9) 0.050(5) Uiso 1 1 d . . . .
C42 C 0.13205(13) 0.66768(8) 0.96599(7) 0.0350(3) Uani 1 1 d . . . .
H42A H 0.1372(15) 0.7137(9) 0.9498(9) 0.048(5) Uiso 1 1 d . . . .
H42B H 0.2037(15) 0.6515(9) 0.9787(8) 0.044(5) Uiso 1 1 d . . . .
C43 C 0.05335(16) 0.65737(10) 1.01903(8) 0.0458(4) Uani 1 1 d . . . .
H43A H 0.0763(16) 0.6809(10) 1.0552(10) 0.060(6) Uiso 1 1 d . . . .
H43B H -0.0162(17) 0.6753(9) 1.0048(9) 0.055(6) Uiso 1 1 d . . . .
H43C H 0.0417(18) 0.6088(11) 1.0319(10) 0.070(7) Uiso 1 1 d . . . .
C46 C -0.33671(13) 0.76129(8) 0.84481(8) 0.0433(4) Uani 1 1 d . . . .
H46A H -0.2947 0.7957 0.8214 0.065 Uiso 0.615(8) 1 calc GR P A 1
H46B H -0.3539 0.7731 0.8866 0.065 Uiso 0.615(8) 1 calc GR P A 1
H46C H -0.4020 0.7559 0.8217 0.065 Uiso 0.615(8) 1 calc GR P A 1
H46D H -0.3784 0.7769 0.8072 0.065 Uiso 0.385(8) 1 calc GR P A 2
H46E H -0.3107 0.7985 0.8639 0.065 Uiso 0.385(8) 1 calc GR P A 2
H46F H -0.3809 0.7345 0.8753 0.065 Uiso 0.385(8) 1 calc GR P A 2
C47 C 0.08990(12) 0.72568(7) 0.47850(9) 0.0353(3) Uani 1 1 d . . . .
H47A H 0.1307(15) 0.7190(9) 0.5189(9) 0.045(5) Uiso 1 1 d . . . .
H47B H 0.1336(18) 0.7512(11) 0.4434(10) 0.071(7) Uiso 1 1 d . . . .
C48 C 0.05257(14) 0.66239(8) 0.45999(9) 0.0385(4) Uani 1 1 d . . . .
H48A H 0.0128(16) 0.6395(9) 0.4946(9) 0.049(5) Uiso 1 1 d . . . .
H48B H 0.1130(16) 0.6337(9) 0.4534(9) 0.052(5) Uiso 1 1 d . . . .
H48C H 0.0067(17) 0.6676(10) 0.4204(10) 0.060(6) Uiso 1 1 d . . . .
C49 C -0.24317(15) 0.58811(8) 0.50293(8) 0.0392(4) Uani 1 1 d . . . .
H49A H -0.1692(17) 0.5976(10) 0.4877(9) 0.059(6) Uiso 1 1 d . . . .
H49B H -0.2936(16) 0.6169(10) 0.4753(9) 0.056(6) Uiso 1 1 d . . . .
C50 C -0.2694(2) 0.51780(10) 0.50187(11) 0.0545(5) Uani 1 1 d . . . .
H50A H -0.2605(18) 0.5068(11) 0.4576(11) 0.073(7) Uiso 1 1 d . . . .
H50B H -0.345(2) 0.5085(11) 0.5185(11) 0.077(7) Uiso 1 1 d . . . .
H50C H -0.224(2) 0.4909(12) 0.5299(11) 0.077(8) Uiso 1 1 d . . . .
C51 C -0.01437(13) 0.45908(7) 0.67121(7) 0.0333(3) Uani 1 1 d . . . .
H51A H 0.0284(13) 0.4176(8) 0.6782(7) 0.032(4) Uiso 1 1 d . . . .
H51B H -0.0913(14) 0.4452(8) 0.6691(7) 0.036(4) Uiso 1 1 d . . . .
C52 C 0.01889(17) 0.50058(10) 0.61155(9) 0.0469(4) Uani 1 1 d . . . .
H52A H 0.0066(17) 0.4736(10) 0.5759(10) 0.062(6) Uiso 1 1 d . . . .
H52B H -0.0231(19) 0.5441(12) 0.6047(10) 0.076(7) Uiso 1 1 d . . . .
H52C H 0.096(2) 0.5070(11) 0.6144(10) 0.072(7) Uiso 1 1 d . . . .
C53 C 0.30726(15) 0.59113(8) 0.65355(8) 0.0387(4) Uani 1 1 d . . . .
H53A H 0.2821(13) 0.5459(8) 0.6685(8) 0.036(4) Uiso 1 1 d . . . .
H53B H 0.3720(16) 0.5862(9) 0.6282(9) 0.050(5) Uiso 1 1 d . . . .
C54 C 0.22492(16) 0.63288(9) 0.61694(8) 0.0429(4) Uani 1 1 d . . . .
H54A H 0.2495(16) 0.6773(10) 0.6053(9) 0.056(6) Uiso 1 1 d . . . .
H54B H 0.1596(17) 0.6371(10) 0.6411(10) 0.058(6) Uiso 1 1 d . . . .
H54C H 0.2079(16) 0.6132(9) 0.5778(9) 0.054(5) Uiso 1 1 d . . . .
C55 C 0.48202(12) 0.82930(9) 0.53883(8) 0.0407(4) Uani 1 1 d . . . .
H55A H 0.4919(13) 0.8119(8) 0.4974(8) 0.037(4) Uiso 1 1 d . . . .
H55B H 0.5287(15) 0.8035(9) 0.5704(9) 0.048(5) Uiso 1 1 d . . . .
C56 C 0.50341(15) 0.90067(11) 0.53399(10) 0.0498(5) Uani 1 1 d . . . .
H56A H 0.4625(17) 0.9266(10) 0.4999(10) 0.061(6) Uiso 1 1 d . . . .
H56B H 0.4860(18) 0.9176(10) 0.5758(11) 0.069(7) Uiso 1 1 d . . . .
H56C H 0.5769(19) 0.9074(10) 0.5255(10) 0.065(6) Uiso 1 1 d . . . .
C44 C -0.2723(2) 0.69618(18) 0.85236(16) 0.0307(9) Uani 0.615(8) 1 d . P A 1
H44A H -0.1969 0.7047 0.8592 0.037 Uiso 0.615(8) 1 calc R P A 1
H44B H -0.2983 0.6668 0.8892 0.037 Uiso 0.615(8) 1 calc R P A 1
C45 C -0.2458(4) 0.7218(3) 0.8266(3) 0.0329(13) Uani 0.385(8) 1 d . P A 2
H45A H -0.2005 0.7486 0.7961 0.039 Uiso 0.385(8) 1 calc R P A 2
H45B H -0.2031 0.7061 0.8643 0.039 Uiso 0.385(8) 1 calc R P A 2
O11 O 0.46848(8) 0.48849(5) 0.78351(5) 0.0325(2) Uani 1 1 d . . . .
O12 O 0.19892(9) 0.38372(5) 0.92941(5) 0.0347(2) Uani 1 1 d . . . .
O13 O 0.48144(7) 0.22910(5) 1.00386(5) 0.0289(2) Uani 1 1 d . . . .
O14 O 0.85565(7) 0.18633(5) 0.94143(4) 0.0299(2) Uani 1 1 d . . . .
O15 O 0.55250(7) 0.00198(4) 0.89904(5) 0.0284(2) Uani 1 1 d . . . .
O16 O 0.82291(8) 0.37987(5) 0.78802(5) 0.0331(2) Uani 1 1 d . . . .
O17 O 0.21786(8) 0.12969(4) 0.87625(5) 0.0293(2) Uani 1 1 d . . . .
O18 O 0.17867(8) 0.33401(5) 0.68145(5) 0.0362(2) Uani 1 1 d . . . .
O19 O 0.55868(8) 0.36371(5) 0.58479(4) 0.0303(2) Uani 1 1 d . . . .
O20 O 0.75975(8) 0.17126(5) 0.69076(4) 0.0275(2) Uani 1 1 d . . . .
C65 C 0.41232(11) 0.43486(6) 0.69909(6) 0.0262(3) Uani 1 1 d . . . .
C66 C 0.39396(11) 0.45022(6) 0.76027(6) 0.0268(3) Uani 1 1 d . . . .
C67 C 0.30473(11) 0.42818(6) 0.79362(7) 0.0275(3) Uani 1 1 d . . . .
H67 H 0.2921(13) 0.4399(8) 0.8351(8) 0.032(4) Uiso 1 1 d . . . .
C68 C 0.23163(11) 0.38888(6) 0.76825(7) 0.0267(3) Uani 1 1 d . . . .
C69 C 0.25027(11) 0.37322(6) 0.70764(7) 0.0285(3) Uani 1 1 d . . . .
C70 C 0.33884(11) 0.39637(7) 0.67395(7) 0.0284(3) Uani 1 1 d . . . .
H70 H 0.3517(14) 0.3840(8) 0.6320(8) 0.039(5) Uiso 1 1 d . . . .
C71 C 0.13873(11) 0.36192(7) 0.80760(7) 0.0294(3) Uani 1 1 d . . . .
H71A H 0.0855(13) 0.3437(8) 0.7793(8) 0.035(4) Uiso 1 1 d . . . .
H71B H 0.1076(13) 0.3977(8) 0.8272(7) 0.030(4) Uiso 1 1 d . . . .
C72 C 0.17482(10) 0.30791(6) 0.85783(7) 0.0261(3) Uani 1 1 d . . . .
C73 C 0.20858(11) 0.31993(6) 0.91731(7) 0.0274(3) Uani 1 1 d . . . .
C74 C 0.25002(11) 0.26969(6) 0.95994(7) 0.0269(3) Uani 1 1 d . . . .
H74 H 0.2783(12) 0.2783(7) 1.0003(7) 0.026(4) Uiso 1 1 d . . . .
C75 C 0.25652(10) 0.20611(6) 0.94531(6) 0.0241(3) Uani 1 1 d . . . .
C76 C 0.21744(10) 0.19368(6) 0.88687(6) 0.0247(3) Uani 1 1 d . . . .
C77 C 0.17878(10) 0.24428(6) 0.84377(7) 0.0259(3) Uani 1 1 d . . . .
H77 H 0.1543(13) 0.2344(8) 0.8025(7) 0.031(4) Uiso 1 1 d . . . .
C78 C 0.30528(10) 0.15208(6) 0.99106(6) 0.0247(3) Uani 1 1 d . . . .
H78A H 0.3071(12) 0.1667(7) 1.0344(7) 0.029(4) Uiso 1 1 d . . . .
H78B H 0.2591(12) 0.1126(7) 0.9943(7) 0.029(4) Uiso 1 1 d . . . .
C79 C 0.41497(10) 0.13263(6) 0.97175(6) 0.0223(2) Uani 1 1 d . . . .
C80 C 0.50157(10) 0.17262(6) 0.97834(6) 0.0235(2) Uani 1 1 d . . . .
C81 C 0.60149(10) 0.15371(6) 0.96051(6) 0.0244(3) Uani 1 1 d . . . .
H81 H 0.6636(13) 0.1798(8) 0.9666(7) 0.031(4) Uiso 1 1 d . . . .
C82 C 0.61826(10) 0.09609(6) 0.93487(6) 0.0230(2) Uani 1 1 d . . . .
C83 C 0.53211(10) 0.05668(6) 0.92731(6) 0.0228(2) Uani 1 1 d . . . .
C84 C 0.43208(10) 0.07482(6) 0.94673(6) 0.0233(2) Uani 1 1 d . . . .
H84 H 0.3706(12) 0.0469(7) 0.9417(7) 0.024(4) Uiso 1 1 d . . . .
C85 C 0.72867(11) 0.07805(7) 0.91562(6) 0.0257(3) Uani 1 1 d . . . .
H85A H 0.7266(12) 0.0344(8) 0.8999(7) 0.031(4) Uiso 1 1 d . . . .
H85B H 0.7729(14) 0.0749(8) 0.9531(8) 0.038(4) Uiso 1 1 d . . . .
C86 C 0.77253(10) 0.12843(6) 0.86473(6) 0.0235(2) Uani 1 1 d . . . .
C87 C 0.83265(10) 0.18022(7) 0.87857(6) 0.0249(3) Uani 1 1 d . . . .
C88 C 0.86486(10) 0.22826(7) 0.83080(6) 0.0256(3) Uani 1 1 d . . . .
H88 H 0.9035(13) 0.2639(8) 0.8423(7) 0.032(4) Uiso 1 1 d . . . .
C89 C 0.83838(10) 0.22604(6) 0.76810(6) 0.0236(2) Uani 1 1 d . . . .
C90 C 0.78064(10) 0.17249(6) 0.75387(6) 0.0237(2) Uani 1 1 d . . . .
C91 C 0.74781(10) 0.12494(6) 0.80135(6) 0.0246(3) Uani 1 1 d . . . .
H91 H 0.7040(13) 0.0881(8) 0.7910(7) 0.030(4) Uiso 1 1 d . . . .
C92 C 0.86642(11) 0.28050(7) 0.71646(6) 0.0266(3) Uani 1 1 d . . . .
H92A H 0.8862(12) 0.2615(7) 0.6777(7) 0.027(4) Uiso 1 1 d . . . .
H92B H 0.9264(12) 0.3044(7) 0.7319(7) 0.027(4) Uiso 1 1 d . . . .
C93 C 0.77574(10) 0.32809(6) 0.70090(6) 0.0255(3) Uani 1 1 d . . . .
C94 C 0.75357(11) 0.37653(6) 0.73906(6) 0.0269(3) Uani 1 1 d . . . .
C95 C 0.66904(11) 0.41894(7) 0.72522(6) 0.0284(3) Uani 1 1 d . . . .
H95 H 0.6518(13) 0.4500(8) 0.7534(7) 0.031(4) Uiso 1 1 d . . . .
C96 C 0.60335(11) 0.41455(6) 0.67377(6) 0.0260(3) Uani 1 1 d . . . .
C97 C 0.62637(11) 0.36688(6) 0.63507(6) 0.0257(3) Uani 1 1 d . . . .
C98 C 0.71123(11) 0.32448(7) 0.64871(6) 0.0264(3) Uani 1 1 d . . . .
H98 H 0.7247(12) 0.2903(8) 0.6222(7) 0.029(4) Uiso 1 1 d . . . .
C99 C 0.50861(11) 0.45959(6) 0.66158(7) 0.0281(3) Uani 1 1 d . . . .
H99A H 0.5270(12) 0.5036(7) 0.6730(7) 0.023(4) Uiso 1 1 d . . . .
H99B H 0.4898(13) 0.4635(8) 0.6134(8) 0.038(4) Uiso 1 1 d . . . .
C100 C 0.59561(13) 0.33000(9) 0.53472(7) 0.0355(3) Uani 1 1 d . . . .
H10A H 0.6073(15) 0.2848(9) 0.5503(8) 0.046(5) Uiso 1 1 d . . . .
H10B H 0.6669(15) 0.3494(9) 0.5188(8) 0.045(5) Uiso 1 1 d . . . .
C101 C 0.51419(15) 0.33999(11) 0.48308(9) 0.0468(4) Uani 1 1 d . . . .
H10C H 0.5382(16) 0.3171(10) 0.4472(9) 0.055(6) Uiso 1 1 d . . . .
H10D H 0.4465(18) 0.3186(10) 0.4991(9) 0.057(6) Uiso 1 1 d . . . .
H10E H 0.5013(16) 0.3867(10) 0.4708(9) 0.058(6) Uiso 1 1 d . . . .
C102 C 0.22455(12) 0.27327(7) 0.66951(8) 0.0337(3) Uani 1 1 d . . . .
H10F H 0.2684(14) 0.2812(8) 0.6308(8) 0.042(5) Uiso 1 1 d . . . .
H10G H 0.2725(16) 0.2576(9) 0.7076(9) 0.052(5) Uiso 1 1 d . . . .
C103 C 0.13801(13) 0.22619(8) 0.66140(8) 0.0358(3) Uani 1 1 d . . . .
H10H H 0.1687(15) 0.1815(9) 0.6574(8) 0.047(5) Uiso 1 1 d . . . .
H10I H 0.0927(16) 0.2221(9) 0.6995(9) 0.051(5) Uiso 1 1 d . . . .
H10J H 0.0940(15) 0.2398(9) 0.6238(9) 0.048(5) Uiso 1 1 d . . . .
C104 C 0.16326(14) 0.11509(7) 0.82138(8) 0.0363(3) Uani 1 1 d . . . .
H10K H 0.2033(14) 0.1340(8) 0.7825(8) 0.038(5) Uiso 1 1 d . . . .
H10L H 0.0921(14) 0.1347(8) 0.8211(8) 0.036(4) Uiso 1 1 d . . . .
C105 C 0.15993(18) 0.04209(8) 0.82596(11) 0.0496(5) Uani 1 1 d . . . .
H10M H 0.1161(18) 0.0256(11) 0.8649(11) 0.068(7) Uiso 1 1 d . . . .
H10N H 0.2328(18) 0.0238(10) 0.8276(9) 0.059(6) Uiso 1 1 d . . . .
H10O H 0.1248(19) 0.0293(11) 0.7881(11) 0.079(7) Uiso 1 1 d . . . .
C106 C 0.46682(11) -0.04014(6) 0.89093(7) 0.0266(3) Uani 1 1 d . . . .
H10P H 0.4082(13) -0.0135(7) 0.8665(7) 0.028(4) Uiso 1 1 d . . . .
H10Q H 0.4373(13) -0.0577(7) 0.9338(8) 0.031(4) Uiso 1 1 d . . . .
C107 C 0.50928(14) -0.09344(8) 0.85627(8) 0.0386(4) Uani 1 1 d . . . .
H10R H 0.5369(15) -0.0742(9) 0.8143(9) 0.048(5) Uiso 1 1 d . . . .
H10S H 0.4530(16) -0.1255(10) 0.8470(9) 0.056(6) Uiso 1 1 d . . . .
H10T H 0.5665(18) -0.1187(10) 0.8807(10) 0.068(6) Uiso 1 1 d . . . .
C108 C 0.70724(12) 0.11521(7) 0.67404(7) 0.0286(3) Uani 1 1 d . . . .
H10U H 0.7513(12) 0.0753(7) 0.6903(7) 0.028(4) Uiso 1 1 d . . . .
H10V H 0.6360(14) 0.1113(8) 0.6944(8) 0.036(4) Uiso 1 1 d . . . .
C109 C 0.69925(14) 0.12334(8) 0.60305(7) 0.0363(3) Uani 1 1 d . . . .
H10W H 0.6600(14) 0.1619(9) 0.5884(8) 0.041(5) Uiso 1 1 d . . . .
H10X H 0.7713(17) 0.1266(9) 0.5823(9) 0.054(6) Uiso 1 1 d . . . .
H10Y H 0.6623(16) 0.0875(10) 0.5879(9) 0.054(5) Uiso 1 1 d . . . .
C110 C 0.45380(13) 0.50417(7) 0.84637(7) 0.0331(3) Uani 1 1 d . . . .
H11A H 0.3859(14) 0.5284(8) 0.8489(7) 0.032(4) Uiso 1 1 d . . . .
H11B H 0.4551(14) 0.4625(9) 0.8770(8) 0.042(5) Uiso 1 1 d . . . .
C111 C 0.54409(15) 0.54684(9) 0.85968(9) 0.0435(4) Uani 1 1 d . . . .
H11C H 0.5422(18) 0.5897(11) 0.8282(11) 0.073(7) Uiso 1 1 d . . . .
H11D H 0.5386(16) 0.5558(9) 0.9047(10) 0.056(6) Uiso 1 1 d . . . .
H11E H 0.6139(17) 0.5229(10) 0.8561(9) 0.056(6) Uiso 1 1 d . . . .
C112 C 0.22324(14) 0.39784(8) 0.99120(8) 0.0396(4) Uani 1 1 d . . . .
H11F H 0.1795(15) 0.3692(9) 1.0246(8) 0.045(5) Uiso 1 1 d . . . .
H11G H 0.2982(16) 0.3871(9) 0.9997(9) 0.050(5) Uiso 1 1 d . . . .
C113 C 0.1985(2) 0.46883(10) 0.99319(11) 0.0585(6) Uani 1 1 d . . . .
H11H H 0.2174(17) 0.4791(10) 1.0360(11) 0.067(6) Uiso 1 1 d . . . .
H11I H 0.242(2) 0.4941(12) 0.9629(12) 0.081(8) Uiso 1 1 d . . . .
H11J H 0.123(2) 0.4803(12) 0.9848(11) 0.081(8) Uiso 1 1 d . . . .
C114 C 0.56780(13) 0.27162(8) 1.00726(9) 0.0397(4) Uani 1 1 d . . . .
H11K H 0.6239(19) 0.2497(11) 1.0399(11) 0.075(7) Uiso 1 1 d . . . .
H11L H 0.6028(16) 0.2797(9) 0.9647(9) 0.051(5) Uiso 1 1 d . . . .
C115 C 0.52634(15) 0.33399(9) 1.02705(11) 0.0479(4) Uani 1 1 d . . . .
H11M H 0.4775(17) 0.3536(10) 0.9942(9) 0.053(6) Uiso 1 1 d . . . .
H11N H 0.5859(17) 0.3658(10) 1.0315(9) 0.061(6) Uiso 1 1 d . . . .
H11O H 0.485(2) 0.3240(11) 1.0680(11) 0.080(7) Uiso 1 1 d . . . .
C116 C 0.96469(12) 0.17422(9) 0.95787(7) 0.0377(4) Uani 1 1 d . . . .
H11P H 0.9720(14) 0.1924(8) 0.9990(8) 0.043(5) Uiso 1 1 d . . . .
H11Q H 1.0116(15) 0.2002(9) 0.9269(8) 0.045(5) Uiso 1 1 d . . . .
C117 C 0.99393(14) 0.10349(11) 0.96400(10) 0.0486(4) Uani 1 1 d . . . .
H11R H 0.9821(17) 0.0852(10) 0.9233(10) 0.062(6) Uiso 1 1 d . . . .
H11S H 0.9537(16) 0.0789(9) 0.9986(9) 0.051(5) Uiso 1 1 d . . . .
H11T H 1.0694(18) 0.0976(10) 0.9712(9) 0.059(6) Uiso 1 1 d . . . .
C118 C 0.79191(13) 0.41732(8) 0.83712(7) 0.0350(3) Uani 1 1 d . . . .
H11U H 0.7675(13) 0.4637(8) 0.8198(7) 0.034(4) Uiso 1 1 d . . . .
H11V H 0.8570(14) 0.4203(8) 0.8604(8) 0.037(4) Uiso 1 1 d . . . .
C119 C 0.70719(16) 0.38385(10) 0.87870(8) 0.0465(4) Uani 1 1 d . . . .
H11W H 0.7307(16) 0.3410(10) 0.8962(9) 0.056(6) Uiso 1 1 d . . . .
H11X H 0.6363(17) 0.3818(9) 0.8551(9) 0.054(6) Uiso 1 1 d . . . .
H11Y H 0.6915(16) 0.4107(10) 0.9149(10) 0.059(6) Uiso 1 1 d . . . .
C57 C 0.03568(18) 0.73937(10) 0.71338(10) 0.0595(5) Uani 1 1 d . . . .
H57A H 0.0949 0.7159 0.7356 0.089 Uiso 1 1 calc GR . . .
H57B H 0.0594 0.7603 0.6721 0.089 Uiso 1 1 calc GR . . .
H57C H -0.0206 0.7088 0.7076 0.089 Uiso 1 1 calc GR . . .
C58 C -0.00527(13) 0.79018(8) 0.75158(8) 0.0411(4) Uani 1 1 d . . . .
C59 C -0.01403(15) 0.77783(9) 0.81693(9) 0.0456(4) Uani 1 1 d . . . .
H59 H 0.0070(15) 0.7379(10) 0.8366(9) 0.050(5) Uiso 1 1 d . . . .
C60 C -0.05351(14) 0.82406(9) 0.85207(8) 0.0448(4) Uani 1 1 d . . . .
H60 H -0.0601(17) 0.8141(10) 0.8972(10) 0.066(6) Uiso 1 1 d . . . .
C61 C -0.08454(13) 0.88520(9) 0.82390(8) 0.0421(4) Uani 1 1 d . . . .
C62 C -0.07399(15) 0.89792(9) 0.75884(9) 0.0461(4) Uani 1 1 d . . . .
H62 H -0.0921(16) 0.9421(10) 0.7386(9) 0.056(6) Uiso 1 1 d . . . .
C63 C -0.03620(15) 0.85152(9) 0.72335(8) 0.0444(4) Uani 1 1 d . . . .
H63 H -0.0304(17) 0.8615(10) 0.6780(10) 0.061(6) Uiso 1 1 d . . . .
C64 C -0.12884(19) 0.93598(11) 0.86186(11) 0.0655(6) Uani 1 1 d . . . .
H64A H -0.2039 0.9280 0.8700 0.098 Uiso 1 1 calc GR . . .
H64B H -0.1202 0.9792 0.8381 0.098 Uiso 1 1 calc GR . . .
H64C H -0.0911 0.9336 0.9021 0.098 Uiso 1 1 calc GR . . .
C120 C 0.36549(19) 0.05711(11) 0.64289(11) 0.0689(6) Uani 1 1 d . . . .
H12A H 0.3815 0.0141 0.6657 0.103 Uiso 1 1 calc GR . . .
H12B H 0.3988 0.0613 0.6012 0.103 Uiso 1 1 calc GR . . .
H12C H 0.2890 0.0625 0.6380 0.103 Uiso 1 1 calc GR . . .
C121 C 0.40727(13) 0.10868(9) 0.67959(8) 0.0433(4) Uani 1 1 d . . . .
C122 C 0.41908(16) 0.09773(9) 0.74466(9) 0.0510(5) Uani 1 1 d . . . .
H122 H 0.4053(18) 0.0544(11) 0.7661(10) 0.072(7) Uiso 1 1 d . . . .
C123 C 0.45491(15) 0.14522(9) 0.77884(8) 0.0468(4) Uani 1 1 d . . . .
H123 H 0.4589(17) 0.1364(10) 0.8256(10) 0.064(6) Uiso 1 1 d . . . .
C124 C 0.48259(12) 0.20635(8) 0.74900(8) 0.0374(3) Uani 1 1 d . . . .
C125 C 0.47277(13) 0.21674(8) 0.68362(8) 0.0378(3) Uani 1 1 d . . . .
H125 H 0.4886(15) 0.2573(10) 0.6641(9) 0.052(5) Uiso 1 1 d . . . .
C126 C 0.43527(13) 0.16946(9) 0.65003(8) 0.0398(4) Uani 1 1 d . . . .
H126 H 0.4269(15) 0.1788(9) 0.6033(9) 0.053(5) Uiso 1 1 d . . . .
C127 C 0.51996(16) 0.25841(10) 0.78595(10) 0.0544(5) Uani 1 1 d . . . .
H12D H 0.4705 0.2953 0.7802 0.082 Uiso 1 1 calc GR . . .
H12E H 0.5899 0.2728 0.7709 0.082 Uiso 1 1 calc GR . . .
H12F H 0.5238 0.2411 0.8308 0.082 Uiso 1 1 calc GR . . .

loop_
_atom_site_aniso_label
_atom_site_aniso_U_11
_atom_site_aniso_U_22
_atom_site_aniso_U_33
_atom_site_aniso_U_23
_atom_site_aniso_U_13
_atom_site_aniso_U_12
O1 0.0309(5) 0.0280(5) 0.0262(5) -0.0055(4) 0.0020(4) 0.0031(4)
O2 0.0215(5) 0.0302(5) 0.0394(5) -0.0122(4) -0.0054(4) 0.0008(4)
O3 0.0297(5) 0.0245(4) 0.0333(5) -0.0078(4) 0.0045(4) 0.0003(4)
O4 0.0312(6) 0.0428(6) 0.0692(8) -0.0321(6) -0.0143(5) 0.0100(5)
O5 0.0295(5) 0.0374(5) 0.0294(5) -0.0101(4) 0.0005(4) -0.0069(4)
O6 0.0311(6) 0.0340(5) 0.0382(5) -0.0140(4) -0.0065(4) 0.0077(4)
O7 0.0317(6) 0.0408(6) 0.0351(5) -0.0115(4) 0.0022(4) 0.0064(4)
O8 0.0218(5) 0.0470(6) 0.0264(5) -0.0089(4) -0.0002(4) 0.0025(4)
O9 0.0205(5) 0.0319(5) 0.0393(5) -0.0148(4) -0.0025(4) 0.0029(4)
O10 0.0505(7) 0.0272(5) 0.0380(6) -0.0120(4) -0.0066(5) -0.0006(5)
C1 0.0254(7) 0.0223(6) 0.0314(7) -0.0042(5) -0.0010(5) -0.0001(5)
C2 0.0271(7) 0.0240(6) 0.0292(7) -0.0048(5) -0.0025(5) -0.0027(5)
C3 0.0234(7) 0.0230(6) 0.0336(7) -0.0021(5) -0.0036(5) -0.0037(5)
C4 0.0247(7) 0.0241(6) 0.0377(7) -0.0087(5) -0.0019(6) 0.0006(5)
C5 0.0285(7) 0.0258(6) 0.0300(7) -0.0069(5) -0.0032(5) -0.0028(5)
C6 0.0267(7) 0.0214(6) 0.0302(6) -0.0026(5) -0.0038(5) -0.0024(5)
C7 0.0305(8) 0.0237(6) 0.0331(7) -0.0021(5) -0.0075(6) -0.0006(5)
C8 0.0254(7) 0.0223(6) 0.0320(7) -0.0026(5) -0.0075(5) 0.0043(5)
C9 0.0311(8) 0.0249(6) 0.0317(7) -0.0073(5) -0.0062(6) 0.0054(5)
C10 0.0267(7) 0.0287(6) 0.0291(7) -0.0042(5) -0.0025(5) 0.0087(5)
C11 0.0206(7) 0.0270(6) 0.0312(7) -0.0023(5) -0.0057(5) 0.0056(5)
C12 0.0258(7) 0.0267(6) 0.0283(6) -0.0061(5) -0.0053(5) 0.0005(5)
C13 0.0241(7) 0.0269(6) 0.0271(6) -0.0035(5) -0.0038(5) 0.0025(5)
C14 0.0186(7) 0.0334(7) 0.0312(7) -0.0047(5) -0.0032(5) 0.0037(5)
C15 0.0164(6) 0.0284(6) 0.0302(6) -0.0055(5) -0.0029(5) -0.0005(5)
C16 0.0170(6) 0.0320(7) 0.0312(7) -0.0066(5) -0.0010(5) 0.0030(5)
C17 0.0162(6) 0.0359(7) 0.0265(6) -0.0073(5) -0.0008(5) -0.0012(5)
C18 0.0155(6) 0.0295(6) 0.0292(6) -0.0042(5) -0.0034(5) -0.0031(5)
C19 0.0186(6) 0.0266(6) 0.0312(7) -0.0065(5) 0.0000(5) 0.0003(5)
C20 0.0184(6) 0.0280(6) 0.0266(6) -0.0065(5) -0.0001(5) -0.0024(5)
C21 0.0187(6) 0.0295(6) 0.0304(7) -0.0017(5) -0.0033(5) -0.0024(5)
C22 0.0188(6) 0.0289(6) 0.0229(6) -0.0006(5) -0.0015(5) -0.0017(5)
C23 0.0181(6) 0.0289(6) 0.0273(6) -0.0041(5) -0.0006(5) 0.0023(5)
C24 0.0221(7) 0.0266(6) 0.0239(6) -0.0049(5) -0.0009(5) -0.0001(5)
C25 0.0194(6) 0.0275(6) 0.0226(6) -0.0029(5) -0.0015(5) -0.0010(5)
C26 0.0192(6) 0.0266(6) 0.0255(6) -0.0042(5) -0.0012(5) 0.0016(5)
C27 0.0230(7) 0.0245(6) 0.0235(6) -0.0032(4) -0.0012(5) -0.0019(5)
C28 0.0181(6) 0.0285(6) 0.0281(6) -0.0067(5) -0.0032(5) 0.0001(5)
C29 0.0146(6) 0.0282(6) 0.0310(6) -0.0066(5) -0.0036(5) 0.0005(5)
C30 0.0172(6) 0.0245(6) 0.0328(7) -0.0077(5) -0.0037(5) 0.0012(5)
C31 0.0186(6) 0.0283(6) 0.0299(7) -0.0065(5) -0.0018(5) 0.0004(5)
C32 0.0180(6) 0.0259(6) 0.0336(7) -0.0058(5) -0.0064(5) -0.0007(5)
C33 0.0226(7) 0.0263(6) 0.0355(7) -0.0105(5) -0.0073(5) 0.0008(5)
C34 0.0198(7) 0.0316(7) 0.0325(7) -0.0111(5) -0.0036(5) 0.0003(5)
C35 0.0234(7) 0.0257(6) 0.0373(7) -0.0046(5) -0.0058(6) -0.0029(5)
C36 0.0366(9) 0.0310(7) 0.0364(8) -0.0108(6) 0.0094(7) -0.0034(6)
C37 0.0498(11) 0.0317(8) 0.0510(10) -0.0170(7) 0.0153(9) -0.0049(7)
C38 0.0225(7) 0.0285(6) 0.0304(7) -0.0074(5) -0.0007(5) -0.0003(5)
C39 0.0339(9) 0.0356(8) 0.0450(9) -0.0170(7) -0.0040(7) -0.0013(7)
C40 0.0317(8) 0.0291(7) 0.0321(7) -0.0076(5) 0.0022(6) 0.0033(6)
C41 0.0462(10) 0.0359(8) 0.0310(7) -0.0069(6) 0.0053(7) 0.0028(7)
C42 0.0313(8) 0.0424(8) 0.0341(7) -0.0149(6) -0.0006(6) -0.0077(6)
C43 0.0424(10) 0.0602(11) 0.0379(9) -0.0177(8) 0.0066(8) -0.0120(9)
C46 0.0358(9) 0.0498(9) 0.0498(9) -0.0273(8) -0.0038(7) 0.0081(7)
C47 0.0235(7) 0.0319(7) 0.0525(9) -0.0132(6) 0.0003(7) 0.0038(6)
C48 0.0312(9) 0.0303(7) 0.0562(10) -0.0138(7) 0.0008(7) 0.0034(6)
C49 0.0397(9) 0.0361(8) 0.0456(9) -0.0196(7) 0.0058(7) -0.0032(7)
C50 0.0663(14) 0.0410(10) 0.0620(12) -0.0277(9) 0.0067(11) -0.0089(9)
C51 0.0329(8) 0.0297(7) 0.0395(8) -0.0137(6) -0.0020(6) 0.0011(6)
C52 0.0464(11) 0.0531(11) 0.0436(9) -0.0143(8) 0.0088(8) -0.0099(8)
C53 0.0480(10) 0.0350(8) 0.0350(8) -0.0120(6) 0.0020(7) 0.0080(7)
C54 0.0544(11) 0.0376(9) 0.0372(8) -0.0075(7) -0.0067(8) 0.0034(8)
C55 0.0209(8) 0.0690(11) 0.0319(8) -0.0061(7) 0.0033(6) 0.0063(7)
C56 0.0243(9) 0.0748(13) 0.0483(10) 0.0004(9) 0.0010(8) -0.0102(8)
C44 0.0263(14) 0.0378(17) 0.0307(15) -0.0145(13) -0.0031(11) 0.0026(11)
C45 0.034(2) 0.028(2) 0.039(3) -0.011(2) -0.0015(19) -0.0033(17)
O11 0.0330(6) 0.0347(5) 0.0320(5) -0.0123(4) 0.0013(4) -0.0097(4)
O12 0.0412(6) 0.0243(5) 0.0402(6) -0.0107(4) 0.0028(5) 0.0034(4)
O13 0.0204(5) 0.0279(5) 0.0404(5) -0.0122(4) 0.0041(4) -0.0022(4)
O14 0.0207(5) 0.0451(6) 0.0249(5) -0.0084(4) -0.0006(4) -0.0030(4)
O15 0.0211(5) 0.0279(5) 0.0380(5) -0.0110(4) 0.0035(4) 0.0001(4)
O16 0.0310(6) 0.0372(5) 0.0326(5) -0.0105(4) -0.0067(4) -0.0042(4)
O17 0.0300(5) 0.0228(4) 0.0359(5) -0.0074(4) -0.0056(4) 0.0019(4)
O18 0.0226(5) 0.0339(5) 0.0560(7) -0.0202(5) -0.0080(5) 0.0029(4)
O19 0.0236(5) 0.0407(5) 0.0282(5) -0.0114(4) -0.0038(4) 0.0051(4)
O20 0.0290(5) 0.0301(5) 0.0242(4) -0.0064(4) -0.0023(4) -0.0044(4)
C65 0.0263(7) 0.0216(6) 0.0308(7) -0.0041(5) -0.0015(5) 0.0031(5)
C66 0.0264(7) 0.0226(6) 0.0319(7) -0.0055(5) -0.0029(5) -0.0001(5)
C67 0.0284(7) 0.0244(6) 0.0301(7) -0.0044(5) -0.0013(5) 0.0016(5)
C68 0.0223(7) 0.0207(6) 0.0369(7) -0.0036(5) -0.0024(5) 0.0035(5)
C69 0.0218(7) 0.0254(6) 0.0400(7) -0.0104(5) -0.0059(6) 0.0037(5)
C70 0.0262(7) 0.0279(6) 0.0322(7) -0.0089(5) -0.0040(6) 0.0050(5)
C71 0.0219(7) 0.0248(6) 0.0413(8) -0.0040(5) -0.0003(6) 0.0035(5)
C72 0.0173(6) 0.0242(6) 0.0368(7) -0.0047(5) 0.0026(5) 0.0015(5)
C73 0.0208(7) 0.0234(6) 0.0392(7) -0.0086(5) 0.0040(5) 0.0009(5)
C74 0.0197(7) 0.0290(6) 0.0332(7) -0.0090(5) 0.0025(5) 0.0007(5)
C75 0.0150(6) 0.0255(6) 0.0321(7) -0.0050(5) 0.0034(5) 0.0015(5)
C76 0.0175(6) 0.0229(6) 0.0345(7) -0.0068(5) 0.0025(5) 0.0011(5)
C77 0.0194(6) 0.0260(6) 0.0330(7) -0.0061(5) 0.0008(5) 0.0004(5)
C78 0.0185(6) 0.0268(6) 0.0288(6) -0.0042(5) 0.0030(5) 0.0003(5)
C79 0.0185(6) 0.0246(6) 0.0232(6) -0.0013(4) 0.0014(5) 0.0016(5)
C80 0.0208(6) 0.0240(6) 0.0257(6) -0.0037(5) 0.0017(5) 0.0008(5)
C81 0.0190(6) 0.0271(6) 0.0270(6) -0.0033(5) 0.0011(5) -0.0016(5)
C82 0.0190(6) 0.0264(6) 0.0228(6) -0.0009(4) 0.0013(5) 0.0019(5)
C83 0.0220(7) 0.0228(6) 0.0234(6) -0.0026(4) 0.0014(5) 0.0023(5)
C84 0.0181(6) 0.0254(6) 0.0262(6) -0.0023(5) 0.0000(5) -0.0005(5)
C85 0.0191(6) 0.0284(6) 0.0289(7) -0.0015(5) 0.0032(5) 0.0014(5)
C86 0.0148(6) 0.0288(6) 0.0270(6) -0.0038(5) 0.0024(5) 0.0025(5)
C87 0.0172(6) 0.0343(7) 0.0238(6) -0.0065(5) 0.0001(5) 0.0006(5)
C88 0.0174(6) 0.0313(7) 0.0290(6) -0.0072(5) -0.0007(5) -0.0033(5)
C89 0.0156(6) 0.0284(6) 0.0272(6) -0.0048(5) 0.0008(5) -0.0003(5)
C90 0.0181(6) 0.0289(6) 0.0248(6) -0.0065(5) -0.0009(5) 0.0018(5)
C91 0.0188(6) 0.0272(6) 0.0286(6) -0.0065(5) 0.0000(5) -0.0001(5)
C92 0.0194(7) 0.0321(7) 0.0283(6) -0.0038(5) 0.0011(5) -0.0038(5)
C93 0.0201(6) 0.0283(6) 0.0278(6) -0.0020(5) 0.0021(5) -0.0047(5)
C94 0.0251(7) 0.0298(6) 0.0261(6) -0.0038(5) -0.0016(5) -0.0076(5)
C95 0.0303(7) 0.0267(6) 0.0288(7) -0.0062(5) 0.0006(5) -0.0039(5)
C96 0.0243(7) 0.0259(6) 0.0277(6) -0.0028(5) 0.0022(5) -0.0030(5)
C97 0.0221(7) 0.0307(6) 0.0245(6) -0.0041(5) -0.0003(5) -0.0038(5)
C98 0.0219(7) 0.0304(6) 0.0276(6) -0.0063(5) 0.0021(5) -0.0027(5)
C99 0.0297(7) 0.0249(6) 0.0296(7) -0.0037(5) 0.0009(5) 0.0006(5)
C100 0.0292(8) 0.0476(9) 0.0325(7) -0.0163(6) -0.0033(6) 0.0063(7)
C101 0.0396(10) 0.0673(12) 0.0371(9) -0.0218(8) -0.0104(7) 0.0131(9)
C102 0.0264(8) 0.0329(7) 0.0449(9) -0.0166(6) -0.0011(7) 0.0006(6)
C103 0.0329(8) 0.0360(8) 0.0408(8) -0.0130(6) -0.0076(7) -0.0030(6)
C104 0.0388(9) 0.0299(7) 0.0421(9) -0.0120(6) -0.0117(7) 0.0038(6)
C105 0.0583(12) 0.0294(8) 0.0643(12) -0.0176(8) -0.0243(10) 0.0064(8)
C106 0.0221(7) 0.0273(6) 0.0310(7) -0.0068(5) -0.0006(5) 0.0001(5)
C107 0.0356(9) 0.0380(8) 0.0459(9) -0.0192(7) 0.0024(7) 0.0001(7)
C108 0.0269(7) 0.0298(7) 0.0305(7) -0.0085(5) -0.0031(6) -0.0029(5)
C109 0.0394(9) 0.0406(8) 0.0302(7) -0.0098(6) -0.0053(7) -0.0020(7)
C110 0.0349(8) 0.0339(7) 0.0324(7) -0.0115(6) -0.0008(6) -0.0027(6)
C111 0.0422(10) 0.0440(9) 0.0488(10) -0.0229(8) -0.0017(8) -0.0088(8)
C112 0.0385(9) 0.0336(8) 0.0499(9) -0.0176(7) -0.0105(7) 0.0072(7)
C113 0.0814(17) 0.0363(9) 0.0622(13) -0.0244(9) -0.0165(12) 0.0126(10)
C114 0.0255(8) 0.0327(8) 0.0639(11) -0.0174(7) 0.0035(7) -0.0052(6)
C115 0.0315(9) 0.0351(8) 0.0816(14) -0.0246(9) 0.0080(9) -0.0054(7)
C116 0.0208(7) 0.0631(10) 0.0292(7) -0.0049(7) -0.0031(6) -0.0075(7)
C117 0.0221(9) 0.0715(13) 0.0491(10) 0.0025(9) -0.0036(7) 0.0072(8)
C118 0.0394(9) 0.0374(8) 0.0298(7) -0.0099(6) -0.0035(6) -0.0078(6)
C119 0.0508(11) 0.0522(11) 0.0357(9) -0.0019(7) 0.0019(8) -0.0074(8)
C57 0.0602(13) 0.0532(11) 0.0674(13) -0.0160(9) 0.0121(10) 0.0003(9)
C58 0.0341(9) 0.0424(9) 0.0456(9) -0.0019(7) 0.0038(7) 0.0002(7)
C59 0.0427(10) 0.0424(9) 0.0477(10) 0.0088(7) -0.0002(8) 0.0046(7)
C60 0.0406(10) 0.0590(11) 0.0329(8) 0.0018(7) -0.0001(7) -0.0019(8)
C61 0.0287(8) 0.0525(10) 0.0456(9) -0.0088(7) 0.0007(7) 0.0024(7)
C62 0.0433(10) 0.0440(9) 0.0479(10) 0.0048(7) -0.0020(8) 0.0115(7)
C63 0.0455(10) 0.0509(10) 0.0343(8) 0.0038(7) 0.0013(7) 0.0032(8)
C64 0.0595(14) 0.0699(14) 0.0709(14) -0.0242(11) 0.0111(11) 0.0063(11)
C120 0.0643(14) 0.0669(14) 0.0791(15) -0.0225(12) -0.0062(12) -0.0119(11)
C121 0.0296(8) 0.0499(10) 0.0503(10) -0.0057(7) 0.0000(7) -0.0028(7)
C122 0.0490(11) 0.0470(10) 0.0526(11) 0.0107(8) 0.0017(8) -0.0121(8)
C123 0.0431(10) 0.0574(11) 0.0361(9) 0.0086(7) -0.0016(7) -0.0049(8)
C124 0.0242(8) 0.0445(9) 0.0419(8) -0.0004(6) -0.0003(6) 0.0026(6)
C125 0.0283(8) 0.0397(8) 0.0420(8) 0.0069(7) 0.0066(6) 0.0034(6)
C126 0.0313(8) 0.0524(10) 0.0339(8) 0.0010(7) 0.0029(6) 0.0054(7)
C127 0.0464(11) 0.0597(12) 0.0592(12) -0.0156(9) -0.0030(9) -0.0026(9)

loop_
_atom_type_symbol
_atom_type_description
_atom_type_scat_dispersion_real
_atom_type_scat_dispersion_imag
_atom_type_scat_source
C C 0.0033 0.0016 'International Tables Vol C Tables 4.2.6.8 and 6.1.1.4'
H H 0.0000 0.0000 'International Tables Vol C Tables 4.2.6.8 and 6.1.1.4'
O O 0.0106 0.0060 'International Tables Vol C Tables 4.2.6.8 and 6.1.1.4'

loop_
_geom_angle_atom_site_label_1
_geom_angle_atom_site_label_2
_geom_angle_atom_site_label_3
_geom_angle
C20 O1 C40 117.56(10)
C27 O2 C38 118.37(10)
C30 O3 C36 117.40(11)
C4 O4 C45 118.3(2)
C44 O4 C4 120.85(15)
C13 O5 C42 117.92(11)
C1 O6 C51 118.73(11)
C10 O7 C53 118.01(12)
C17 O8 C55 113.81(11)
C24 O9 C47 117.92(11)
C33 O10 C49 118.78(12)
O6 C1 C2 124.06(12)
O6 C1 C6 116.03(12)
C2 C1 C6 119.89(13)
C1 C2 H2 118.4(9)
C3 C2 C1 121.44(12)
C3 C2 H2 120.1(9)
C2 C3 C4 118.63(12)
C2 C3 C35 119.99(12)
C4 C3 C35 121.30(13)
O4 C4 C3 116.43(12)
O4 C4 C5 123.55(12)
C5 C4 C3 120.02(13)
C4 C5 H5 120.8(10)
C6 C5 C4 121.42(12)
C6 C5 H5 117.7(10)
C1 C6 C7 121.58(13)
C5 C6 C1 118.54(12)
C5 C6 C7 119.87(12)
C6 C7 H7A 108.7(10)
C6 C7 H7B 109.0(9)
C6 C7 C8 112.75(11)
H7A C7 H7B 109.2(13)
C8 C7 H7A 108.6(10)
C8 C7 H7B 108.6(9)
C9 C8 C7 120.38(12)
C9 C8 C13 118.30(13)
C13 C8 C7 121.33(13)
C8 C9 H9 118.9(9)
C10 C9 C8 121.56(12)
C10 C9 H9 119.5(9)
O7 C10 C9 123.99(12)
O7 C10 C11 115.82(13)
C9 C10 C11 120.15(13)
C10 C11 C14 120.51(13)
C12 C11 C10 118.49(13)
C12 C11 C14 120.98(12)
C11 C12 H12 118.1(10)
C11 C12 C13 121.31(12)
C13 C12 H12 120.5(10)
O5 C13 C8 116.29(12)
O5 C13 C12 123.49(12)
C12 C13 C8 120.18(13)
C11 C14 H14A 109.1(9)
C11 C14 H14B 110.9(9)
H14A C14 H14B 107.4(13)
C15 C14 C11 111.69(11)
C15 C14 H14A 109.9(9)
C15 C14 H14B 107.8(9)
C16 C15 C14 121.97(12)
C16 C15 C20 117.66(12)
C20 C15 C14 120.32(12)
C15 C16 H16 120.2(9)
C15 C16 C17 121.60(13)
C17 C16 H16 118.2(9)
C16 C17 O8 119.59(12)
C18 C17 O8 119.59(12)
C18 C17 C16 120.75(12)
C17 C18 C19 118.14(12)
C17 C18 C21 122.16(12)
C19 C18 C21 119.65(12)
C18 C19 H19 119.0(8)
C20 C19 C18 121.00(12)
C20 C19 H19 120.0(9)
O1 C20 C15 115.34(11)
O1 C20 C19 123.86(12)
C19 C20 C15 120.80(12)
C18 C21 H21A 110.0(9)
C18 C21 H21B 110.8(9)
C18 C21 C22 112.10(11)
H21A C21 H21B 106.8(12)
C22 C21 H21A 107.4(9)
C22 C21 H21B 109.6(9)
C23 C22 C21 119.71(12)
C23 C22 C27 118.86(12)
C27 C22 C21 121.43(12)
C22 C23 H23 118.7(9)
C22 C23 C24 121.29(12)
C24 C23 H23 120.0(9)
O9 C24 C23 123.73(12)
O9 C24 C25 116.25(11)
C23 C24 C25 120.01(12)
C24 C25 C28 120.57(11)
C26 C25 C24 118.60(12)
C26 C25 C28 120.82(12)
C25 C26 H26 120.2(9)
C25 C26 C27 121.37(12)
C27 C26 H26 118.4(9)
O2 C27 C22 116.43(11)
O2 C27 C26 123.70(12)
C22 C27 C26 119.85(12)
C25 C28 H28A 107.4(8)
C25 C28 H28B 109.7(9)
H28A C28 H28B 107.8(12)
C29 C28 C25 112.64(11)
C29 C28 H28A 110.6(8)
C29 C28 H28B 108.5(9)
C30 C29 C28 120.65(11)
C34 C29 C28 121.05(12)
C34 C29 C30 118.29(12)
O3 C30 C29 116.04(12)
O3 C30 C31 123.61(12)
C31 C30 C29 120.33(12)
C30 C31 H31 119.9(10)
C32 C31 C30 121.11(13)
C32 C31 H31 119.0(10)
C31 C32 C33 118.60(12)
C31 C32 C35 120.29(12)
C33 C32 C35 121.04(12)
O10 C33 C32 115.75(12)
O10 C33 C34 123.92(13)
C34 C33 C32 120.33(12)
C29 C34 H34 119.6(10)
C33 C34 C29 121.28(13)
C33 C34 H34 119.2(10)
C3 C35 H35A 110.8(10)
C3 C35 H35B 107.9(9)
C32 C35 C3 110.21(11)
C32 C35 H35A 108.4(10)
C32 C35 H35B 110.3(9)
H35A C35 H35B 109.2(14)
O3 C36 H36A 108.0(10)
O3 C36 H36B 107.7(10)
O3 C36 C37 106.97(12)
H36A C36 H36B 109.3(14)
C37 C36 H36A 112.4(11)
C37 C36 H36B 112.3(10)
C36 C37 H37A 111.3(11)
C36 C37 H37B 110.8(13)
C36 C37 H37C 111.1(13)
H37A C37 H37B 109.5(17)
H37A C37 H37C 103.7(17)
H37B C37 H37C 110.2(18)
O2 C38 H38A 109.8(9)
O2 C38 H38B 108.7(9)
O2 C38 C39 106.78(12)
H38A C38 H38B 109.6(13)
C39 C38 H38A 111.0(9)
C39 C38 H38B 110.9(9)
C38 C39 H39A 111.6(11)
C38 C39 H39B 109.8(13)
C38 C39 H39C 111.5(11)
H39A C39 H39B 109.8(17)
H39A C39 H39C 105.6(15)
H39B C39 H39C 108.5(17)
O1 C40 H40A 107.3(10)
O1 C40 H40B 109.6(10)
O1 C40 C41 107.36(12)
H40A C40 H40B 108.5(14)
C41 C40 H40A 112.5(9)
C41 C40 H40B 111.5(10)
C40 C41 H41A 109.4(11)
C40 C41 H41B 111.1(11)
C40 C41 H41C 111.1(11)
H41A C41 H41B 109.9(16)
H41A C41 H41C 106.8(16)
H41B C41 H41C 108.4(15)
O5 C42 H42A 109.4(11)
O5 C42 H42B 108.3(10)
O5 C42 C43 107.42(13)
H42A C42 H42B 107.9(15)
C43 C42 H42A 110.8(11)
C43 C42 H42B 112.9(11)
C42 C43 H43A 110.1(12)
C42 C43 H43B 110.4(12)
C42 C43 H43C 110.2(12)
H43A C43 H43B 107.3(16)
H43A C43 H43C 113.4(17)
H43B C43 H43C 105.3(17)
H46A C46 H46B 109.5
H46A C46 H46C 109.5
H46B C46 H46C 109.5
H46D C46 H46E 109.5
H46D C46 H46F 109.5
H46E C46 H46F 109.5
C44 C46 H46A 109.5
C44 C46 H46B 109.5
C44 C46 H46C 109.5
C45 C46 H46D 109.5
C45 C46 H46E 109.5
C45 C46 H46F 109.5
O9 C47 H47A 107.3(10)
O9 C47 H47B 107.2(12)
O9 C47 C48 108.28(13)
H47A C47 H47B 110.4(16)
C48 C47 H47A 111.6(10)
C48 C47 H47B 111.8(12)
C47 C48 H48A 109.2(11)
C47 C48 H48B 110.6(11)
C47 C48 H48C 113.7(11)
H48A C48 H48B 105.5(16)
H48A C48 H48C 108.7(17)
H48B C48 H48C 108.8(16)
O10 C49 H49A 110.6(11)
O10 C49 H49B 108.7(11)
O10 C49 C50 107.22(15)
H49A C49 H49B 108.8(16)
C50 C49 H49A 111.3(11)
C50 C49 H49B 110.3(11)
C49 C50 H50A 109.1(13)
C49 C50 H50B 110.5(13)
C49 C50 H50C 109.9(15)
H50A C50 H50B 111.6(18)
H50A C50 H50C 110.0(19)
H50B C50 H50C 106(2)
O6 C51 H51A 104.9(9)
O6 C51 H51B 111.0(9)
O6 C51 C52 112.05(13)
H51A C51 H51B 105.9(13)
C52 C51 H51A 111.0(9)
C52 C51 H51B 111.7(9)
C51 C52 H52A 106.1(12)
C51 C52 H52B 111.6(13)
C51 C52 H52C 107.2(13)
H52A C52 H52B 111.6(17)
H52A C52 H52C 107.3(17)
H52B C52 H52C 112.7(18)
O7 C53 H53A 110.2(9)
O7 C53 H53B 102.7(11)
O7 C53 C54 111.67(13)
H53A C53 H53B 106.5(14)
C54 C53 H53A 113.0(10)
C54 C53 H53B 112.2(11)
C53 C54 H54A 111.4(12)
C53 C54 H54B 113.0(12)
C53 C54 H54C 108.5(11)
H54A C54 H54B 105.4(16)
H54A C54 H54C 109.5(16)
H54B C54 H54C 108.9(17)
O8 C55 H55A 103.2(10)
O8 C55 H55B 108.9(11)
O8 C55 C56 112.38(14)
H55A C55 H55B 107.6(14)
C56 C55 H55A 112.4(10)
C56 C55 H55B 111.9(11)
C55 C56 H56A 112.9(12)
C55 C56 H56B 110.3(12)
C55 C56 H56C 108.6(13)
H56A C56 H56B 108.4(17)
H56A C56 H56C 108.4(17)
H56B C56 H56C 108.1(18)
O4 C44 C46 108.0(2)
O4 C44 H44A 110.1
O4 C44 H44B 110.1
C46 C44 H44A 110.1
C46 C44 H44B 110.1
H44A C44 H44B 108.4
O4 C45 C46 108.9(3)
O4 C45 H45A 109.9
O4 C45 H45B 109.9
C46 C45 H45A 109.9
C46 C45 H45B 109.9
H45A C45 H45B 108.3
C66 O11 C110 117.57(11)
C73 O12 C112 118.20(11)
C80 O13 C114 116.75(11)
C87 O14 C116 113.80(11)
C83 O15 C106 118.05(10)
C94 O16 C118 118.00(12)
C76 O17 C104 116.78(10)
C69 O18 C102 112.54(11)
C97 O19 C100 117.29(11)
C90 O20 C108 117.08(10)
C66 C65 C99 121.33(12)
C70 C65 C66 117.55(13)
C70 C65 C99 121.12(12)
O11 C66 C65 115.82(12)
O11 C66 C67 123.46(12)
C67 C66 C65 120.72(12)
C66 C67 H67 120.0(10)
C66 C67 C68 121.40(13)
C68 C67 H67 118.6(10)
C67 C68 C71 120.06(13)
C69 C68 C67 117.88(13)
C69 C68 C71 121.99(12)
O18 C69 C68 118.90(13)
C70 C69 O18 120.58(13)
C70 C69 C68 120.53(12)
C65 C70 C69 121.91(13)
C65 C70 H70 118.6(10)
C69 C70 H70 119.4(10)
C68 C71 H71A 109.5(9)
C68 C71 H71B 107.4(9)
H71A C71 H71B 110.7(13)
C72 C71 C68 110.37(11)
C72 C71 H71A 108.7(9)
C72 C71 H71B 110.2(9)
C73 C72 C71 122.22(12)
C77 C72 C71 119.34(12)
C77 C72 C73 118.39(12)
O12 C73 C72 115.72(12)
O12 C73 C74 124.02(12)
C74 C73 C72 120.25(12)
C73 C74 H74 120.7(9)
C73 C74 C75 121.38(13)
C75 C74 H74 117.9(9)
C74 C75 C76 118.12(12)
C74 C75 C78 121.07(12)
C76 C75 C78 120.80(11)
O17 C76 C75 116.32(11)
O17 C76 C77 123.41(12)
C77 C76 C75 120.25(12)
C72 C77 H77 120.0(9)
C76 C77 C72 121.48(12)
C76 C77 H77 118.6(9)
C75 C78 H78A 108.5(9)
C75 C78 H78B 109.5(9)
C75 C78 C79 113.09(11)
H78A C78 H78B 107.0(12)
C79 C78 H78A 110.2(9)
C79 C78 H78B 108.4(9)
C80 C79 C78 120.89(11)
C84 C79 C78 120.73(11)
C84 C79 C80 118.37(12)
O13 C80 C79 116.55(11)
O13 C80 C81 123.54(11)
C81 C80 C79 119.90(12)
C80 C81 H81 121.3(9)
C80 C81 C82 121.61(12)
C82 C81 H81 117.1(9)
C81 C82 C83 118.67(12)
C81 C82 C85 119.49(12)
C83 C82 C85 121.84(12)
O15 C83 C82 116.13(11)
O15 C83 C84 124.10(11)
C82 C83 C84 119.75(11)
C79 C84 C83 121.66(12)
C79 C84 H84 118.2(9)
C83 C84 H84 120.1(9)
C82 C85 H85A 108.7(9)
C82 C85 H85B 107.6(10)
C82 C85 C86 111.50(11)
H85A C85 H85B 109.1(13)
C86 C85 H85A 110.0(9)
C86 C85 H85B 109.9(10)
C87 C86 C85 122.47(12)
C87 C86 C91 118.09(12)
C91 C86 C85 119.36(12)
C86 C87 O14 119.52(12)
C86 C87 C88 120.76(12)
C88 C87 O14 119.61(11)
C87 C88 H88 118.4(9)
C89 C88 C87 121.48(12)
C89 C88 H88 120.1(9)
C88 C89 C90 117.72(12)
C88 C89 C92 121.81(11)
C90 C89 C92 120.43(11)
O20 C90 C89 115.52(11)
O20 C90 C91 123.63(11)
C91 C90 C89 120.85(11)
C86 C91 H91 118.6(9)
C90 C91 C86 121.04(12)
C90 C91 H91 120.3(9)
C89 C92 H92A 109.1(9)
C89 C92 H92B 107.6(9)
H92A C92 H92B 110.8(13)
C93 C92 C89 112.34(11)
C93 C92 H92A 108.6(9)
C93 C92 H92B 108.4(9)
C94 C93 C92 120.84(12)
C98 C93 C92 121.14(12)
C98 C93 C94 118.02(12)
O16 C94 C93 115.49(12)
O16 C94 C95 124.06(12)
C95 C94 C93 120.40(12)
C94 C95 H95 119.5(9)
C94 C95 C96 121.59(13)
C96 C95 H95 118.7(10)
C95 C96 C97 118.06(13)
C95 C96 C99 120.37(12)
C97 C96 C99 121.55(12)
O19 C97 C96 116.30(12)
O19 C97 C98 123.22(12)
C98 C97 C96 120.45(12)
C93 C98 H98 119.0(9)
C97 C98 C93 121.46(12)
C97 C98 H98 119.5(9)
C65 C99 H99A 108.9(8)
C65 C99 H99B 108.1(10)
C96 C99 C65 112.69(11)
C96 C99 H99A 109.0(8)
C96 C99 H99B 108.4(9)
H99A C99 H99B 109.7(12)
O19 C100 H10A 109.7(11)
O19 C100 H10B 108.7(10)
O19 C100 C101 107.13(13)
H10A C100 H10B 107.9(15)
C101 C100 H10A 112.7(11)
C101 C100 H10B 110.6(10)
C100 C101 H10C 108.9(12)
C100 C101 H10D 109.1(11)
C100 C101 H10E 109.9(12)
H10C C101 H10D 106.4(16)
H10C C101 H10E 113.1(16)
H10D C101 H10E 109.4(17)
O18 C102 H10F 108.4(10)
O18 C102 H10G 106.6(10)
O18 C102 C103 109.14(13)
H10F C102 H10G 109.2(15)
C103 C102 H10F 110.9(10)
C103 C102 H10G 112.4(11)
C102 C103 H10H 110.4(11)
C102 C103 H10I 108.7(11)
C102 C103 H10J 112.9(11)
H10H C103 H10I 107.7(15)
H10H C103 H10J 108.0(14)
H10I C103 H10J 109.0(16)
O17 C104 H10K 109.0(10)
O17 C104 H10L 108.6(10)
O17 C104 C105 106.53(13)
H10K C104 H10L 109.9(14)
C105 C104 H10K 110.7(10)
C105 C104 H10L 112.0(10)
C104 C105 H10M 107.6(12)
C104 C105 H10N 110.0(12)
C104 C105 H10O 109.7(14)
H10M C105 H10N 113.0(17)
H10M C105 H10O 108.6(19)
H10N C105 H10O 108.0(18)
O15 C106 H10P 108.6(9)
O15 C106 H10Q 109.3(9)
O15 C106 C107 107.04(12)
H10P C106 H10Q 107.4(13)
C107 C106 H10P 112.5(8)
C107 C106 H10Q 111.9(9)
C106 C107 H10R 109.4(11)
C106 C107 H10S 112.9(11)
C106 C107 H10T 111.4(12)
H10R C107 H10S 105.7(15)
H10R C107 H10T 109.6(17)
H10S C107 H10T 107.6(16)
O20 C108 H10U 108.0(9)
O20 C108 H10V 110.1(9)
O20 C108 C109 107.15(12)
H10U C108 H10V 108.8(13)
C109 C108 H10U 111.1(8)
C109 C108 H10V 111.6(9)
C108 C109 H10W 110.1(10)
C108 C109 H10X 111.7(11)
C108 C109 H10Y 112.2(11)
H10W C109 H10X 108.3(15)
H10W C109 H10Y 106.4(15)
H10X C109 H10Y 107.9(15)
O11 C110 H11A 109.7(9)
O11 C110 H11B 109.0(10)
O11 C110 C111 106.94(13)
H11A C110 H11B 111.4(14)
C111 C110 H11A 109.5(9)
C111 C110 H11B 110.1(10)
C110 C111 H11C 109.9(13)
C110 C111 H11D 108.5(12)
C110 C111 H11E 110.2(11)
H11C C111 H11D 111.6(16)
H11C C111 H11E 110.3(17)
H11D C111 H11E 106.3(16)
O12 C112 H11F 110.6(10)
O12 C112 H11G 108.3(11)
O12 C112 C113 107.56(15)
H11F C112 H11G 107.4(15)
C113 C112 H11F 110.5(10)
C113 C112 H11G 112.5(11)
C112 C113 H11H 107.6(13)
C112 C113 H11I 108.4(15)
C112 C113 H11J 113.3(14)
H11H C113 H11I 108(2)
H11H C113 H11J 109.1(19)
H11I C113 H11J 110(2)
O13 C114 H11K 109.8(13)
O13 C114 H11L 109.2(11)
O13 C114 C115 108.26(13)
H11K C114 H11L 108.0(17)
C115 C114 H11K 110.9(12)
C115 C114 H11L 110.8(11)
C114 C115 H11M 107.7(12)
C114 C115 H11N 111.3(12)
C114 C115 H11O 109.2(13)
H11M C115 H11N 108.9(16)
H11M C115 H11O 108.1(18)
H11N C115 H11O 111.5(17)
O14 C116 H11P 103.5(10)
O14 C116 H11Q 110.7(10)
O14 C116 C117 112.71(13)
H11P C116 H11Q 106.8(14)
C117 C116 H11P 112.1(10)
C117 C116 H11Q 110.8(10)
C116 C117 H11R 111.3(12)
C116 C117 H11S 110.4(11)
C116 C117 H11T 110.3(12)
H11R C117 H11S 110.4(17)
H11R C117 H11T 103.7(17)
H11S C117 H11T 110.6(16)
O16 C118 H11U 112.6(9)
O16 C118 H11V 103.0(10)
O16 C118 C119 111.64(13)
H11U C118 H11V 108.2(13)
C119 C118 H11U 109.9(9)
C119 C118 H11V 111.3(10)
C118 C119 H11W 110.2(13)
C118 C119 H11X 112.4(11)
C118 C119 H11Y 108.8(12)
H11W C119 H11X 110.8(16)
H11W C119 H11Y 109.1(16)
H11X C119 H11Y 105.4(16)
H57A C57 H57B 109.5
H57A C57 H57C 109.5
H57B C57 H57C 109.5
C58 C57 H57A 109.5
C58 C57 H57B 109.5
C58 C57 H57C 109.5
C59 C58 C57 121.41(16)
C63 C58 C57 121.64(17)
C63 C58 C59 116.95(16)
C58 C59 H59 118.4(12)
C60 C59 C58 121.53(16)
C60 C59 H59 120.1(12)
C59 C60 H60 120.0(13)
C59 C60 C61 121.51(16)
C61 C60 H60 118.5(13)
C60 C61 C62 116.95(16)
C60 C61 C64 121.94(17)
C62 C61 C64 121.10(17)
C61 C62 H62 117.6(11)
C63 C62 C61 121.78(16)
C63 C62 H62 120.6(11)
C58 C63 H63 118.6(12)
C62 C63 C58 121.26(16)
C62 C63 H63 120.1(12)
C61 C64 H64A 109.5
C61 C64 H64B 109.5
C61 C64 H64C 109.5
H64A C64 H64B 109.5
H64A C64 H64C 109.5
H64B C64 H64C 109.5
H12A C120 H12B 109.5
H12A C120 H12C 109.5
H12B C120 H12C 109.5
C121 C120 H12A 109.5
C121 C120 H12B 109.5
C121 C120 H12C 109.5
C122 C121 C120 121.67(17)
C126 C121 C120 121.65(17)
C126 C121 C122 116.68(16)
C121 C122 H122 118.2(13)
C123 C122 C121 122.05(16)
C123 C122 H122 119.7(13)
C122 C123 H123 119.8(12)
C122 C123 C124 121.12(16)
C124 C123 H123 119.1(12)
C123 C124 C127 121.34(16)
C125 C124 C123 116.70(16)
C125 C124 C127 121.96(16)
C124 C125 H125 116.7(12)
C126 C125 C124 121.78(15)
C126 C125 H125 121.4(12)
C121 C126 H126 118.4(11)
C125 C126 C121 121.65(16)
C125 C126 H126 120.0(11)
C124 C127 H12D 109.5
C124 C127 H12E 109.5
C124 C127 H12F 109.5
H12D C127 H12E 109.5
H12D C127 H12F 109.5
H12E C127 H12F 109.5

loop_
_geom_bond_atom_site_label_1
_geom_bond_atom_site_label_2
_geom_bond_distance
O1 C20 1.3751(15)
O1 C40 1.4304(16)
O2 C27 1.3776(15)
O2 C38 1.4251(17)
O3 C30 1.3797(15)
O3 C36 1.4308(17)
O4 C4 1.3788(17)
O4 C44 1.346(3)
O4 C45 1.407(4)
O5 C13 1.3848(17)
O5 C42 1.4232(16)
O6 C1 1.3769(16)
O6 C51 1.4373(16)
O7 C10 1.3789(17)
O7 C53 1.4382(18)
O8 C17 1.3977(16)
O8 C55 1.4436(19)
O9 C24 1.3782(15)
O9 C47 1.4252(17)
O10 C33 1.3830(15)
O10 C49 1.4241(18)
C1 C2 1.3930(19)
C1 C6 1.4008(18)
C2 H2 0.987(16)
C2 C3 1.3921(19)
C3 C4 1.3946(18)
C3 C35 1.5183(19)
C4 C5 1.3945(19)
C5 H5 0.968(16)
C5 C6 1.3904(19)
C6 C7 1.5168(19)
C7 H7A 1.027(17)
C7 H7B 0.983(15)
C7 C8 1.5180(19)
C8 C9 1.391(2)
C8 C13 1.3988(18)
C9 H9 0.981(15)
C9 C10 1.389(2)
C10 C11 1.3974(18)
C11 C12 1.391(2)
C11 C14 1.5224(19)
C12 H12 0.955(16)
C12 C13 1.3928(19)
C14 H14A 1.023(16)
C14 H14B 0.999(17)
C14 C15 1.5148(19)
C15 C16 1.3891(19)
C15 C20 1.4050(18)
C16 H16 0.974(15)
C16 C17 1.3944(19)
C17 C18 1.3879(19)
C18 C19 1.4020(18)
C18 C21 1.5180(18)
C19 H19 0.967(15)
C19 C20 1.3904(18)
C21 H21A 1.013(16)
C21 H21B 0.998(16)
C21 C22 1.5212(17)
C22 C23 1.3929(18)
C22 C27 1.3938(19)
C23 H23 0.963(16)
C23 C24 1.3937(18)
C24 C25 1.3994(19)
C25 C26 1.3910(17)
C25 C28 1.5188(17)
C26 H26 0.968(16)
C26 C27 1.3992(18)
C28 H28A 1.012(15)
C28 H28B 0.985(15)
C28 C29 1.5155(19)
C29 C30 1.3997(18)
C29 C34 1.3966(18)
C30 C31 1.3942(19)
C31 H31 0.974(17)
C31 C32 1.3932(18)
C32 C33 1.3970(19)
C32 C35 1.5154(19)
C33 C34 1.390(2)
C34 H34 0.971(17)
C35 H35A 0.991(18)
C35 H35B 1.007(16)
C36 H36A 1.001(19)
C36 H36B 1.003(18)
C36 C37 1.507(2)
C37 H37A 1.00(2)
C37 H37B 0.97(2)
C37 H37C 0.98(2)
C38 H38A 1.014(17)
C38 H38B 0.997(16)
C38 C39 1.5065(19)
C39 H39A 0.98(2)
C39 H39B 0.98(2)
C39 H39C 0.99(2)
C40 H40A 0.994(17)
C40 H40B 0.965(18)
C40 C41 1.506(2)
C41 H41A 1.01(2)
C41 H41B 0.98(2)
C41 H41C 1.00(2)
C42 H42A 0.976(19)
C42 H42B 0.992(19)
C42 C43 1.505(2)
C43 H43A 1.01(2)
C43 H43B 0.99(2)
C43 H43C 1.02(2)
C46 H46A 0.9800
C46 H46B 0.9800
C46 H46C 0.9800
C46 H46D 0.9800
C46 H46E 0.9800
C46 H46F 0.9800
C46 C44 1.563(3)
C46 C45 1.489(5)
C47 H47A 1.000(18)
C47 H47B 1.03(2)
C47 C48 1.503(2)
C48 H48A 0.97(2)
C48 H48B 0.99(2)
C48 H48C 1.02(2)
C49 H49A 1.01(2)
C49 H49B 1.01(2)
C49 C50 1.505(2)
C50 H50A 1.01(2)
C50 H50B 1.04(3)
C50 H50C 0.95(3)
C51 H51A 1.007(16)
C51 H51B 1.024(17)
C51 C52 1.506(2)
C52 H52A 1.02(2)
C52 H52B 1.04(2)
C52 H52C 1.00(2)
C53 H53A 1.008(17)
C53 H53B 1.00(2)
C53 C54 1.504(2)
C54 H54A 0.98(2)
C54 H54B 0.98(2)
C54 H54C 1.00(2)
C55 H55A 1.006(17)
C55 H55B 0.997(19)
C55 C56 1.500(3)
C56 H56A 0.99(2)
C56 H56B 1.02(2)
C56 H56C 0.96(2)
C44 H44A 0.9900
C44 H44B 0.9900
C45 H45A 0.9900
C45 H45B 0.9900
O11 C66 1.3768(16)
O11 C110 1.4342(17)
O12 C73 1.3863(15)
O12 C112 1.4249(19)
O13 C80 1.3775(15)
O13 C114 1.4237(17)
O14 C87 1.3978(15)
O14 C116 1.4402(18)
O15 C83 1.3759(15)
O15 C106 1.4287(16)
O16 C94 1.3782(15)
O16 C118 1.4367(17)
O17 C76 1.3769(15)
O17 C104 1.4313(17)
O18 C69 1.3932(16)
O18 C102 1.4357(17)
O19 C97 1.3862(15)
O19 C100 1.4281(17)
O20 C90 1.3788(15)
O20 C108 1.4334(15)
C65 C66 1.4041(18)
C65 C70 1.3890(19)
C65 C99 1.518(2)
C66 C67 1.387(2)
C67 H67 0.963(16)
C67 C68 1.3986(19)
C68 C69 1.3950(19)
C68 C71 1.517(2)
C69 C70 1.390(2)
C70 H70 0.977(17)
C71 H71A 1.017(17)
C71 H71B 0.979(16)
C71 C72 1.5160(19)
C72 C73 1.3964(19)
C72 C77 1.3931(18)
C73 C74 1.3922(19)
C74 H74 0.973(15)
C74 C75 1.3974(18)
C75 C76 1.4007(18)
C75 C78 1.5167(18)
C76 C77 1.3901(18)
C77 H77 0.982(16)
C78 H78A 1.012(15)
C78 H78B 1.008(16)
C78 C79 1.5167(18)
C79 C80 1.4039(17)
C79 C84 1.3908(17)
C80 C81 1.3906(19)
C81 H81 0.981(16)
C81 C82 1.3933(18)
C82 C83 1.3958(18)
C82 C85 1.5165(19)
C83 C84 1.3980(19)
C84 H84 0.992(15)
C85 H85A 1.007(16)
C85 H85B 0.974(17)
C85 C86 1.5175(18)
C86 C87 1.3892(18)
C86 C91 1.4025(17)
C87 C88 1.3957(19)
C88 H88 0.951(16)
C88 C89 1.3890(18)
C89 C90 1.4053(17)
C89 C92 1.5190(18)
C90 C91 1.3878(18)
C91 H91 0.998(16)
C92 H92A 0.993(15)
C92 H92B 0.994(16)
C92 C93 1.5175(19)
C93 C94 1.4009(18)
C93 C98 1.3957(18)
C94 C95 1.388(2)
C95 H95 0.962(16)
C95 C96 1.3945(19)
C96 C97 1.3981(18)
C96 C99 1.5171(19)
C97 C98 1.3906(19)
C98 H98 0.978(15)
C99 H99A 1.007(15)
C99 H99B 1.050(17)
C100 H10A 0.965(19)
C100 H10B 1.034(19)
C100 C101 1.507(2)
C101 H10C 1.00(2)
C101 H10D 1.01(2)
C101 H10E 0.98(2)
C102 H10F 0.994(18)
C102 H10G 1.03(2)
C102 C103 1.504(2)
C103 H10H 1.016(19)
C103 H10I 0.99(2)
C103 H10J 0.989(19)
C104 H10K 1.009(18)
C104 H10L 0.986(18)
C104 C105 1.508(2)
C105 H10M 1.02(2)
C105 H10N 0.99(2)
C105 H10O 0.99(2)
C106 H10P 1.025(16)
C106 H10Q 1.013(16)
C106 C107 1.504(2)
C107 H10R 0.999(19)
C107 H10S 1.02(2)
C107 H10T 1.00(2)
C108 H10U 1.018(15)
C108 H10V 1.002(18)
C108 C109 1.508(2)
C109 H10W 0.956(18)
C109 H10X 1.02(2)
C109 H10Y 0.98(2)
C110 H11A 0.998(17)
C110 H11B 1.015(18)
C110 C111 1.507(2)
C111 H11C 1.04(2)
C111 H11D 1.00(2)
C111 H11E 1.02(2)
C112 H11F 1.033(19)
C112 H11G 0.99(2)
C112 C113 1.510(2)
C113 H11H 1.00(2)
C113 H11I 0.96(3)
C113 H11J 0.99(3)
C114 H11K 1.06(2)
C114 H11L 1.01(2)
C114 C115 1.503(2)
C115 H11M 0.98(2)
C115 H11N 1.02(2)
C115 H11O 1.02(2)
C116 H11P 1.007(18)
C116 H11Q 0.999(19)
C116 C117 1.500(3)
C117 H11R 1.00(2)
C117 H11S 0.99(2)
C117 H11T 0.97(2)
C118 H11U 1.031(16)
C118 H11V 0.972(18)
C118 C119 1.511(2)
C119 H11W 0.96(2)
C119 H11X 1.04(2)
C119 H11Y 1.03(2)
C57 H57A 0.9800
C57 H57B 0.9800
C57 H57C 0.9800
C57 C58 1.503(2)
C58 C59 1.391(2)
C58 C63 1.390(2)
C59 H59 0.916(19)
C59 C60 1.383(3)
C60 H60 0.96(2)
C60 C61 1.386(2)
C61 C62 1.388(2)
C61 C64 1.514(3)
C62 H62 0.99(2)
C62 C63 1.383(3)
C63 H63 0.97(2)
C64 H64A 0.9800
C64 H64B 0.9800
C64 H64C 0.9800
C120 H12A 0.9800
C120 H12B 0.9800
C120 H12C 0.9800
C120 C121 1.509(3)
C121 C122 1.388(3)
C121 C126 1.386(2)
C122 H122 0.97(2)
C122 C123 1.383(3)
C123 H123 0.99(2)
C123 C124 1.393(2)
C124 C125 1.391(2)
C124 C127 1.501(2)
C125 H125 0.91(2)
C125 C126 1.379(2)
C126 H126 0.999(19)
C127 H12D 0.9800
C127 H12E 0.9800
C127 H12F 0.9800
